data_4085466
loop_
_publ_author_name
'Noor, Asif'
'Huff, Gregory S.'
'Kumar, Sreedhar V.'
'Lewis, James E. M.'
'Paterson, Brett M.'
'Schieber, Christine'
'Donnelly, Paul S.'
'Brooks, Heather J. L.'
'Gordon, Keith C.'
'Moratti, Stephen C.'
'Crowley, James D.'

_publ_section_title
;
 [Re(CO)3]+Complexes ofexo-Functionalized Tridentate &#x201C;Click&#x201D;
 Macrocycles: Synthesis, Stability, Photophysical Properties,
 Bioconjugation, and Antibacterial Activity
;
_journal_issue 24
_journal_name_full Organometallics
_journal_page_first 7031
_journal_paper_doi 10.1021/om500664v
_journal_volume 33
_journal_year 2014
_chemical_formula_sum 'C20 H19 N7 O3'
_chemical_formula_weight 405.42
_chemical_name_systematic
;
 ?
;
_space_group_IT_number 15
_symmetry_cell_setting monoclinic
_symmetry_space_group_name_Hall '-C 2yc'
_symmetry_space_group_name_H-M 'C 1 2/c 1'
_atom_sites_solution_hydrogens geom
_atom_sites_solution_primary direct
_atom_sites_solution_secondary difmap
_audit_creation_method SHELXL-97
_cell_angle_alpha 90.00
_cell_angle_beta 96.008(11)
_cell_angle_gamma 90.00
_cell_formula_units_Z 8
_cell_length_a 8.918(3)
_cell_length_b 16.352(4)
_cell_length_c 25.482(7)
_cell_measurement_reflns_used 1149
_cell_measurement_temperature 93(2)
_cell_measurement_theta_max 17.8545
_cell_measurement_theta_min 2.799
_cell_volume 3695.6(18)
_computing_structure_refinement 'SHELXL-97 (Sheldrick, 2008)'
_diffrn_ambient_temperature 93(2)
_diffrn_measured_fraction_theta_full 0.995
_diffrn_measured_fraction_theta_max 0.995
_diffrn_radiation_monochromator graphite
_diffrn_radiation_source 'fine-focus sealed tube'
_diffrn_radiation_type MoK\a
_diffrn_radiation_wavelength 0.71073
_diffrn_reflns_av_R_equivalents 0.0826
_diffrn_reflns_av_sigmaI/netI 0.0535
_diffrn_reflns_limit_h_max 8
_diffrn_reflns_limit_h_min -8
_diffrn_reflns_limit_k_max 15
_diffrn_reflns_limit_k_min -15
_diffrn_reflns_limit_l_max 24
_diffrn_reflns_limit_l_min -24
_diffrn_reflns_number 11510
_diffrn_reflns_theta_full 20.21
_diffrn_reflns_theta_max 20.21
_diffrn_reflns_theta_min 1.61
_exptl_absorpt_coefficient_mu 0.103
_exptl_absorpt_correction_T_max 0.9949
_exptl_absorpt_correction_T_min 0.9777
_exptl_absorpt_correction_type multi-scan
_exptl_absorpt_process_details 'SCALE (Bruker AXS Inc.)'
_exptl_crystal_density_diffrn 1.457
_exptl_crystal_density_method 'not measured'
_exptl_crystal_F_000 1696
_exptl_crystal_size_max 0.22
_exptl_crystal_size_mid 0.21
_exptl_crystal_size_min 0.05
_refine_diff_density_max 0.332
_refine_diff_density_min -0.250
_refine_diff_density_rms 0.067
_refine_ls_extinction_coef 0.0024(5)
_refine_ls_extinction_expression Fc^*^=kFc[1+0.001xFc^2^\l^3^/sin(2\q)]^-1/4^
_refine_ls_extinction_method SHELXL
_refine_ls_goodness_of_fit_ref 1.144
_refine_ls_hydrogen_treatment constr
_refine_ls_matrix_type full
_refine_ls_number_parameters 273
_refine_ls_number_reflns 1761
_refine_ls_number_restraints 0
_refine_ls_restrained_S_all 1.144
_refine_ls_R_factor_all 0.0873
_refine_ls_R_factor_gt 0.0725
_refine_ls_shift/su_max 0.000
_refine_ls_shift/su_mean 0.000
_refine_ls_structure_factor_coef Fsqd
_refine_ls_weighting_details 'calc w=1/[\s^2^(Fo^2^)+(0.0738P)^2^+17.3765P] where P=(Fo^2^+2Fc^2^)/3'
_refine_ls_weighting_scheme calc
_refine_ls_wR_factor_gt 0.1684
_refine_ls_wR_factor_ref 0.1800
_reflns_number_gt 1464
_reflns_number_total 1761
_reflns_threshold_expression >2\s(I)
_cod_data_source_file om500664v_si_002.cif
_cod_data_source_block 7
_cod_original_cell_volume 3695.7(17)
_cod_original_sg_symbol_H-M C2/c
_cod_database_code 4085466

loop_
_symmetry_equiv_pos_as_xyz
'x, y, z'
'-x, y, -z+1/2'
'x+1/2, y+1/2, z'
'-x+1/2, y+1/2, -z+1/2'
'-x, -y, -z'
'x, -y, z-1/2'
'-x+1/2, -y+1/2, -z'
'x+1/2, -y+1/2, z-1/2'

loop_
_atom_site_label
_atom_site_type_symbol
_atom_site_fract_x
_atom_site_fract_y
_atom_site_fract_z
_atom_site_U_iso_or_equiv
_atom_site_adp_type
_atom_site_occupancy
_atom_site_symmetry_multiplicity
_atom_site_calc_flag
_atom_site_refinement_flags
O1 O 1.5277(5) 0.2328(2) 0.11317(16) 0.0340(12) Uani 1 1 d .
H1 H 1.5548 0.2294 0.1457 0.051 Uiso 1 1 calc R
O2 O 0.9008(5) 0.1157(2) 0.02640(15) 0.0323(12) Uani 1 1 d .
O3 O 1.0762(4) 0.3917(2) 0.04337(15) 0.0323(12) Uani 1 1 d .
N1 N 0.7696(5) 0.0524(3) 0.17591(19) 0.0238(13) Uani 1 1 d .
N2 N 0.9220(6) -0.0236(3) 0.1386(2) 0.0359(14) Uani 1 1 d .
N3 N 0.8611(6) -0.0124(3) 0.1829(2) 0.0329(14) Uani 1 1 d .
N4 N 0.6778(5) 0.2241(3) 0.21674(18) 0.0246(13) Uani 1 1 d .
N5 N 0.7578(5) 0.3972(3) 0.16634(19) 0.0243(13) Uani 1 1 d .
N6 N 0.8674(6) 0.4528(3) 0.1804(2) 0.0319(14) Uani 1 1 d .
N7 N 0.9372(6) 0.4659(3) 0.1383(2) 0.0309(14) Uani 1 1 d .
C1 C 1.4224(7) 0.1699(4) 0.0981(3) 0.0381(18) Uani 1 1 d .
H1A H 1.4111 0.1349 0.1292 0.046 Uiso 1 1 calc R
H1B H 1.4629 0.1354 0.0710 0.046 Uiso 1 1 calc R
C2 C 1.2706(7) 0.2008(4) 0.0768(2) 0.0263(16) Uani 1 1 d .
C3 C 1.1593(7) 0.1433(4) 0.0637(2) 0.0285(16) Uani 1 1 d .
H3 H 1.1803 0.0867 0.0688 0.034 Uiso 1 1 calc R
C4 C 1.0158(7) 0.1689(4) 0.0431(2) 0.0261(16) Uani 1 1 d .
C5 C 0.9068(7) 0.0342(3) 0.0486(2) 0.0275(16) Uani 1 1 d .
H5A H 1.0092 0.0114 0.0474 0.033 Uiso 1 1 calc R
H5B H 0.8347 -0.0015 0.0270 0.033 Uiso 1 1 calc R
C6 C 0.8693(7) 0.0344(3) 0.1039(2) 0.0240(16) Uani 1 1 d .
C7 C 0.7732(6) 0.0823(3) 0.1273(2) 0.0237(15) Uani 1 1 d .
H7 H 0.7189 0.1280 0.1122 0.028 Uiso 1 1 calc R
C8 C 0.6776(7) 0.0768(3) 0.2174(2) 0.0288(16) Uani 1 1 d .
H8A H 0.6812 0.0335 0.2446 0.035 Uiso 1 1 calc R
H8B H 0.5715 0.0834 0.2022 0.035 Uiso 1 1 calc R
C9 C 0.7342(7) 0.1566(3) 0.2425(2) 0.0264(16) Uani 1 1 d .
C10 C 0.8328(7) 0.1601(4) 0.2874(2) 0.0294(16) Uani 1 1 d .
H10 H 0.8687 0.1113 0.3047 0.035 Uiso 1 1 calc R
C11 C 0.8797(7) 0.2364(4) 0.3074(2) 0.0306(17) Uani 1 1 d .
H11 H 0.9489 0.2407 0.3382 0.037 Uiso 1 1 calc R
C12 C 0.7248(7) 0.2968(3) 0.2363(2) 0.0246(15) Uani 1 1 d .
C13 C 0.8233(7) 0.3052(4) 0.2814(2) 0.0304(16) Uani 1 1 d .
H13 H 0.8518 0.3580 0.2944 0.036 Uiso 1 1 calc R
C14 C 0.6603(7) 0.3708(3) 0.2057(2) 0.0270(16) Uani 1 1 d .
H14A H 0.5595 0.3570 0.1879 0.032 Uiso 1 1 calc R
H14B H 0.6480 0.4162 0.2306 0.032 Uiso 1 1 calc R
C15 C 0.8739(7) 0.4201(3) 0.0982(2) 0.0239(15) Uani 1 1 d .
C16 C 0.9258(7) 0.4235(4) 0.0449(2) 0.0312(16) Uani 1 1 d .
H16A H 0.8552 0.3918 0.0202 0.037 Uiso 1 1 calc R
H16B H 0.9233 0.4810 0.0327 0.037 Uiso 1 1 calc R
C17 C 1.0971(7) 0.3071(3) 0.0506(2) 0.0275(16) Uani 1 1 d .
C18 C 0.9831(7) 0.2509(4) 0.0364(2) 0.0233(15) Uani 1 1 d .
H18 H 0.8854 0.2685 0.0225 0.028 Uiso 1 1 calc R
C19 C 1.2404(7) 0.2835(4) 0.0702(2) 0.0280(16) Uani 1 1 d .
H19 H 1.3169 0.3231 0.0791 0.034 Uiso 1 1 calc R
C20 C 0.7582(7) 0.3768(3) 0.1157(2) 0.0281(16) Uani 1 1 d .
H20 H 0.6919 0.3399 0.0960 0.034 Uiso 1 1 calc R

loop_
_atom_site_aniso_label
_atom_site_aniso_U_11
_atom_site_aniso_U_22
_atom_site_aniso_U_33
_atom_site_aniso_U_23
_atom_site_aniso_U_13
_atom_site_aniso_U_12
O1 0.033(3) 0.020(2) 0.048(3) 0.001(2) 0.000(2) -0.004(2)
O2 0.031(3) 0.020(3) 0.045(3) 0.002(2) 0.001(2) -0.001(2)
O3 0.025(3) 0.017(3) 0.056(3) 0.001(2) 0.009(2) -0.001(2)
N1 0.024(3) 0.011(3) 0.037(4) -0.002(2) 0.006(2) -0.001(3)
N2 0.045(4) 0.024(3) 0.041(3) 0.003(3) 0.017(3) 0.011(3)
N3 0.036(4) 0.017(3) 0.047(4) 0.001(2) 0.010(3) 0.009(3)
N4 0.020(3) 0.015(3) 0.040(3) -0.004(3) 0.012(2) -0.004(3)
N5 0.024(3) 0.009(3) 0.041(4) 0.000(2) 0.011(3) 0.001(3)
N6 0.029(3) 0.018(3) 0.049(4) -0.004(3) 0.008(3) -0.006(3)
N7 0.033(3) 0.019(3) 0.042(3) 0.000(3) 0.012(3) 0.000(3)
C1 0.034(5) 0.021(4) 0.059(4) -0.006(3) 0.002(4) -0.004(4)
C2 0.021(4) 0.019(4) 0.040(4) 0.001(3) 0.008(3) 0.000(3)
C3 0.035(5) 0.012(3) 0.040(4) 0.002(3) 0.011(3) -0.001(4)
C4 0.025(4) 0.022(4) 0.032(4) -0.006(3) 0.007(3) -0.004(3)
C5 0.027(4) 0.010(4) 0.046(4) 0.001(3) 0.005(3) -0.002(3)
C6 0.020(4) 0.011(3) 0.041(4) 0.002(3) 0.006(3) -0.001(3)
C7 0.020(4) 0.016(3) 0.036(4) 0.005(3) 0.005(3) 0.001(3)
C8 0.030(4) 0.013(4) 0.046(4) 0.006(3) 0.018(3) -0.002(3)
C9 0.028(4) 0.014(4) 0.040(4) 0.006(3) 0.017(3) 0.007(3)
C10 0.026(4) 0.027(4) 0.036(4) 0.008(3) 0.006(3) 0.009(3)
C11 0.026(4) 0.029(4) 0.037(4) -0.005(3) 0.005(3) -0.002(3)
C12 0.021(4) 0.016(4) 0.039(4) -0.001(3) 0.013(3) 0.002(3)
C13 0.032(4) 0.019(4) 0.041(4) -0.002(3) 0.011(4) 0.001(3)
C14 0.029(4) 0.011(3) 0.043(4) -0.001(3) 0.014(3) 0.002(3)
C15 0.024(4) 0.012(3) 0.036(4) 0.002(3) 0.007(3) 0.004(3)
C16 0.026(4) 0.021(4) 0.047(4) 0.007(3) 0.007(3) 0.005(3)
C17 0.034(5) 0.010(4) 0.042(4) -0.003(3) 0.021(3) -0.003(4)
C18 0.016(4) 0.015(4) 0.040(4) 0.005(3) 0.009(3) 0.003(3)
C19 0.021(4) 0.024(4) 0.039(4) -0.003(3) 0.005(3) -0.004(3)
C20 0.028(4) 0.018(4) 0.039(4) -0.004(3) 0.006(3) 0.004(3)

loop_
_atom_type_symbol
_atom_type_description
_atom_type_scat_dispersion_real
_atom_type_scat_dispersion_imag
_atom_type_scat_source
C C 0.0033 0.0016 'International Tables Vol C Tables 4.2.6.8 and 6.1.1.4'
H H 0.0000 0.0000 'International Tables Vol C Tables 4.2.6.8 and 6.1.1.4'
N N 0.0061 0.0033 'International Tables Vol C Tables 4.2.6.8 and 6.1.1.4'
O O 0.0106 0.0060 'International Tables Vol C Tables 4.2.6.8 and 6.1.1.4'

loop_
_geom_angle_atom_site_label_1
_geom_angle_atom_site_label_2
_geom_angle_atom_site_label_3
_geom_angle
C1 O1 H1 109.5
C4 O2 C5 117.7(4)
C17 O3 C16 117.6(4)
C7 N1 N3 109.8(5)
C7 N1 C8 130.0(5)
N3 N1 C8 120.1(5)
N3 N2 C6 108.5(5)
N2 N3 N1 107.3(4)
C12 N4 C9 117.1(5)
C20 N5 N6 110.5(5)
C20 N5 C14 130.7(5)
N6 N5 C14 118.8(5)
N7 N6 N5 106.4(4)
N6 N7 C15 109.5(5)
O1 C1 C2 113.8(5)
O1 C1 H1A 108.8
C2 C1 H1A 108.8
O1 C1 H1B 108.8
C2 C1 H1B 108.8
H1A C1 H1B 107.7
C3 C2 C19 120.6(6)
C3 C2 C1 117.3(5)
C19 C2 C1 122.1(5)
C2 C3 C4 119.6(5)
C2 C3 H3 120.2
C4 C3 H3 120.2
O2 C4 C18 115.7(5)
O2 C4 C3 123.4(5)
C18 C4 C3 120.8(5)
O2 C5 C6 111.5(4)
O2 C5 H5A 109.3
C6 C5 H5A 109.3
O2 C5 H5B 109.3
C6 C5 H5B 109.3
H5A C5 H5B 108.0
C7 C6 N2 108.3(5)
C7 C6 C5 129.8(5)
N2 C6 C5 121.7(5)
N1 C7 C6 106.1(5)
N1 C7 H7 127.0
C6 C7 H7 127.0
N1 C8 C9 110.7(4)
N1 C8 H8A 109.5
C9 C8 H8A 109.5
N1 C8 H8B 109.5
C9 C8 H8B 109.5
H8A C8 H8B 108.1
N4 C9 C10 123.1(5)
N4 C9 C8 113.9(5)
C10 C9 C8 123.0(5)
C9 C10 C11 118.9(5)
C9 C10 H10 120.5
C11 C10 H10 120.5
C13 C11 C10 118.5(6)
C13 C11 H11 120.8
C10 C11 H11 120.8
N4 C12 C13 123.2(5)
N4 C12 C14 115.4(5)
C13 C12 C14 121.5(5)
C11 C13 C12 119.2(6)
C11 C13 H13 120.4
C12 C13 H13 120.4
N5 C14 C12 111.6(4)
N5 C14 H14A 109.3
C12 C14 H14A 109.3
N5 C14 H14B 109.3
C12 C14 H14B 109.3
H14A C14 H14B 108.0
N7 C15 C20 108.2(5)
N7 C15 C16 122.0(6)
C20 C15 C16 129.7(6)
O3 C16 C15 113.1(5)
O3 C16 H16A 109.0
C15 C16 H16A 109.0
O3 C16 H16B 109.0
C15 C16 H16B 109.0
H16A C16 H16B 107.8
C19 C17 C18 122.4(5)
C19 C17 O3 115.4(5)
C18 C17 O3 122.1(6)
C4 C18 C17 118.1(6)
C4 C18 H18 121.0
C17 C18 H18 121.0
C17 C19 C2 118.6(5)
C17 C19 H19 120.7
C2 C19 H19 120.7
N5 C20 C15 105.4(5)
N5 C20 H20 127.3
C15 C20 H20 127.3

loop_
_geom_bond_atom_site_label_1
_geom_bond_atom_site_label_2
_geom_bond_distance
O1 C1 1.418(7)
O1 H1 0.8400
O2 C4 1.377(7)
O2 C5 1.447(6)
O3 C17 1.406(7)
O3 C16 1.443(7)
N1 C7 1.336(7)
N1 N3 1.338(6)
N1 C8 1.459(7)
N2 N3 1.315(6)
N2 C6 1.348(7)
N4 C12 1.339(7)
N4 C9 1.353(7)
N5 C20 1.333(7)
N5 N6 1.355(6)
N5 C14 1.460(7)
N6 N7 1.315(6)
N7 C15 1.342(7)
C1 C2 1.493(8)
C1 H1A 0.9900
C1 H1B 0.9900
C2 C3 1.383(8)
C2 C19 1.385(8)
C3 C4 1.395(8)
C3 H3 0.9500
C4 C18 1.380(8)
C5 C6 1.482(8)
C5 H5A 0.9900
C5 H5B 0.9900
C6 C7 1.345(8)
C7 H7 0.9500
C8 C9 1.517(8)
C8 H8A 0.9900
C8 H8B 0.9900
C9 C10 1.369(8)
C10 C11 1.395(8)
C10 H10 0.9500
C11 C13 1.374(8)
C11 H11 0.9500
C12 C13 1.378(8)
C12 C14 1.520(8)
C13 H13 0.9500
C14 H14A 0.9900
C14 H14B 0.9900
C15 C20 1.365(8)
C15 C16 1.480(8)
C16 H16A 0.9900
C16 H16B 0.9900
C17 C19 1.377(8)
C17 C18 1.390(8)
C18 H18 0.9500
C19 H19 0.9500
C20 H20 0.9500
